data_7016878
loop_
_publ_author_name
'Zhang, Wenhua'
'Hor, T. S. Andy'

_publ_section_title
;
 Complexation of 1,1'-bis(diphenylphosphino)ferrocene dioxide
 (dppfO(2)) with 3d metals and revisit of its coordination to Pd(ii).
;
_journal_issue 40
_journal_name_full 'Dalton transactions (Cambridge, England : 2003)'
_journal_page_first 10725
_journal_page_last 10730
_journal_paper_doi 10.1039/c1dt10920k
_journal_volume 40
_journal_year 2011
_chemical_formula_sum 'C34 H28 Cl2 Co Fe O2 P2'
_chemical_formula_weight 716.18
_chemical_name_systematic
;
?
;
_space_group_IT_number 14
_symmetry_cell_setting monoclinic
_symmetry_space_group_name_Hall '-P 2yn'
_symmetry_space_group_name_H-M 'P 1 21/n 1'
_atom_sites_solution_hydrogens geom
_atom_sites_solution_primary direct
_atom_sites_solution_secondary difmap
_audit_creation_method SHELXL-97
_cell_angle_alpha 90.00
_cell_angle_beta 92.5930(10)
_cell_angle_gamma 90.00
_cell_formula_units_Z 4
_cell_length_a 11.6658(6)
_cell_length_b 14.1127(7)
_cell_length_c 19.1893(9)
_cell_measurement_reflns_used 6297
_cell_measurement_temperature 223(2)
_cell_measurement_theta_max 27.35
_cell_measurement_theta_min 2.27
_cell_volume 3156.0(3)
_computing_cell_refinement 'Bruker SMART'
_computing_data_collection 'Bruker SMART'
_computing_data_reduction 'Bruker SAINT'
_computing_molecular_graphics 'Bruker SHELXTL'
_computing_publication_material 'Bruker SHELXTL'
_computing_structure_refinement 'SHELXL-97 (Sheldrick, 1997)'
_computing_structure_solution 'SHELXS-97 (Sheldrick, 1990)'
_diffrn_ambient_temperature 223(2)
_diffrn_measured_fraction_theta_full 0.999
_diffrn_measured_fraction_theta_max 0.999
_diffrn_measurement_device_type 'CCD area detector'
_diffrn_measurement_method 'phi and omega scans'
_diffrn_radiation_monochromator graphite
_diffrn_radiation_source 'fine-focus sealed tube'
_diffrn_radiation_type MoK\a
_diffrn_radiation_wavelength 0.71073
_diffrn_reflns_av_R_equivalents 0.0386
_diffrn_reflns_av_sigmaI/netI 0.0435
_diffrn_reflns_limit_h_max 15
_diffrn_reflns_limit_h_min -13
_diffrn_reflns_limit_k_max 18
_diffrn_reflns_limit_k_min -18
_diffrn_reflns_limit_l_max 21
_diffrn_reflns_limit_l_min -24
_diffrn_reflns_number 21869
_diffrn_reflns_theta_full 27.50
_diffrn_reflns_theta_max 27.50
_diffrn_reflns_theta_min 1.79
_exptl_absorpt_coefficient_mu 1.286
_exptl_absorpt_correction_T_max 0.8404
_exptl_absorpt_correction_T_min 0.5124
_exptl_absorpt_correction_type multi-scan
_exptl_absorpt_process_details 'Sadabs, (Sheldrick 2001)'
_exptl_crystal_colour Green
_exptl_crystal_density_diffrn 1.507
_exptl_crystal_density_meas ?
_exptl_crystal_density_method 'not measured'
_exptl_crystal_description Block
_exptl_crystal_F_000 1460
_exptl_crystal_size_max 0.60
_exptl_crystal_size_mid 0.40
_exptl_crystal_size_min 0.14
_refine_diff_density_max 0.779
_refine_diff_density_min -0.351
_refine_diff_density_rms 0.082
_refine_ls_extinction_method none
_refine_ls_goodness_of_fit_ref 1.042
_refine_ls_hydrogen_treatment constr
_refine_ls_matrix_type full
_refine_ls_number_parameters 379
_refine_ls_number_reflns 7227
_refine_ls_number_restraints 0
_refine_ls_restrained_S_all 1.042
_refine_ls_R_factor_all 0.0513
_refine_ls_R_factor_gt 0.0434
_refine_ls_shift/su_max 0.001
_refine_ls_shift/su_mean 0.000
_refine_ls_structure_factor_coef Fsqd
_refine_ls_weighting_details 'calc w=1/[\s^2^(Fo^2^)+(0.0470P)^2^+2.1542P] where P=(Fo^2^+2Fc^2^)/3'
_refine_ls_weighting_scheme calc
_refine_ls_wR_factor_gt 0.1004
_refine_ls_wR_factor_ref 0.1043
_reflns_number_gt 6209
_reflns_number_total 7227
_reflns_threshold_expression >2sigma(I)
_cod_data_source_file c1dt10920k.txt
_cod_data_source_block Cpd9
_cod_depositor_comments
;
The following automatic conversions were performed:

'_symmetry_cell_setting' value 'Monoclinic' changed to 'monoclinic'
according to /home/saulius/struct/CIF-dictionaries/cif_core.dic
dictionary named 'cif_core.dic' version 2.4.1 from
2010-06-29.

'_exptl_absorpt_correction_type' value 'Multi-scan'
changed to 'multi-scan' according to
/home/saulius/struct/CIF-dictionaries/cif_core.dic dictionary named
'cif_core.dic' version 2.4.1 from 2010-06-29.

Automatic conversion script
Id: cif_fix_values 1715 2011-07-08 13:25:40Z adriana 

The following automatic conversions were performed:

'_exptl_crystal_density_meas' value 'Not Measured' was changed to '?'
- the value is perceived as not measured.

Automatic conversion script
Id: cif_fix_values 3008 2015-01-20 13:52:24Z robertas 
;
_cod_original_sg_symbol_H-M P2(1)/n
_cod_database_code 7016878

loop_
_symmetry_equiv_pos_as_xyz
'x, y, z'
'-x+1/2, y+1/2, -z+1/2'
'-x, -y, -z'
'x-1/2, -y-1/2, z-1/2'

loop_
_atom_site_label
_atom_site_type_symbol
_atom_site_fract_x
_atom_site_fract_y
_atom_site_fract_z
_atom_site_U_iso_or_equiv
_atom_site_adp_type
_atom_site_occupancy
_atom_site_symmetry_multiplicity
_atom_site_calc_flag
_atom_site_refinement_flags
Fe1 Fe 0.42033(3) 0.86846(3) 0.389542(17) 0.02372(10) Uani 1 1 d .
Co1 Co 0.58710(3) 0.70899(2) 0.210803(16) 0.02398(10) Uani 1 1 d .
P1 P 0.64108(5) 0.71792(4) 0.38109(3) 0.02106(14) Uani 1 1 d .
P2 P 0.41552(5) 0.90486(5) 0.20961(3) 0.02394(14) Uani 1 1 d .
Cl1 Cl 0.73778(8) 0.67650(6) 0.14680(5) 0.0536(2) Uani 1 1 d .
Cl2 Cl 0.46372(6) 0.58649(5) 0.20925(4) 0.03767(17) Uani 1 1 d .
O1 O 0.65272(15) 0.73825(13) 0.30505(8) 0.0266(4) Uani 1 1 d .
O2 O 0.49914(15) 0.82765(13) 0.19286(9) 0.0308(4) Uani 1 1 d .
C1 C 0.5019(2) 0.74405(17) 0.41011(12) 0.0239(5) Uani 1 1 d .
C2 C 0.4698(2) 0.78834(19) 0.47363(13) 0.0306(6) Uani 1 1 d .
H2 H 0.5230 0.8083 0.5126 0.037 Uiso 1 1 calc R
C3 C 0.3501(3) 0.7986(2) 0.47089(16) 0.0400(7) Uani 1 1 d .
H3 H 0.3046 0.8282 0.5074 0.048 Uiso 1 1 calc R
C4 C 0.3052(2) 0.7612(2) 0.40651(16) 0.0374(6) Uani 1 1 d .
H4 H 0.2233 0.7603 0.3905 0.045 Uiso 1 1 calc R
C5 C 0.3982(2) 0.72713(18) 0.36889(13) 0.0268(5) Uani 1 1 d .
H5 H 0.3927 0.6976 0.3221 0.032 Uiso 1 1 calc R
C6 C 0.4232(2) 0.94173(18) 0.29845(13) 0.0253(5) Uani 1 1 d .
C7 C 0.3306(2) 0.97401(19) 0.33912(14) 0.0327(6) Uani 1 1 d .
H7 H 0.2480 0.9728 0.3248 0.039 Uiso 1 1 calc R
C8 C 0.3790(3) 1.0079(2) 0.40342(15) 0.0408(7) Uani 1 1 d .
H8 H 0.3354 1.0336 0.4423 0.049 Uiso 1 1 calc R
C9 C 0.4995(3) 0.99810(19) 0.40338(14) 0.0379(7) Uani 1 1 d .
H9 H 0.5546 1.0154 0.4420 0.045 Uiso 1 1 calc R
C10 C 0.5273(2) 0.95725(18) 0.33896(13) 0.0291(5) Uani 1 1 d .
H10 H 0.6055 0.9416 0.3246 0.035 Uiso 1 1 calc R
C11 C 0.7427(2) 0.78898(17) 0.43122(13) 0.0261(5) Uani 1 1 d .
C12 C 0.7974(3) 0.8616(2) 0.39749(16) 0.0406(7) Uani 1 1 d .
H12 H 0.7818 0.8722 0.3496 0.049 Uiso 1 1 calc R
C13 C 0.8750(4) 0.9185(3) 0.4344(2) 0.0669(12) Uani 1 1 d .
H13 H 0.9111 0.9689 0.4120 0.080 Uiso 1 1 calc R
C14 C 0.8993(4) 0.9009(3) 0.50440(19) 0.0671(12) Uani 1 1 d .
H14 H 0.9523 0.9396 0.5294 0.080 Uiso 1 1 calc R
C15 C 0.8474(3) 0.8284(3) 0.53770(16) 0.0473(8) Uani 1 1 d .
H15 H 0.8656 0.8168 0.5852 0.057 Uiso 1 1 calc R
C16 C 0.7682(2) 0.7719(2) 0.50173(14) 0.0328(6) Uani 1 1 d .
H16 H 0.7318 0.7222 0.5247 0.039 Uiso 1 1 calc R
C17 C 0.6684(2) 0.59547(17) 0.40052(13) 0.0245(5) Uani 1 1 d .
C18 C 0.7236(2) 0.54082(19) 0.35194(15) 0.0314(6) Uani 1 1 d .
H18 H 0.7453 0.5679 0.3098 0.038 Uiso 1 1 calc R
C19 C 0.7463(2) 0.4461(2) 0.36601(18) 0.0410(7) Uani 1 1 d .
H19 H 0.7834 0.4087 0.3333 0.049 Uiso 1 1 calc R
C20 C 0.7147(2) 0.4066(2) 0.42803(18) 0.0415(7) Uani 1 1 d .
H20 H 0.7309 0.3425 0.4375 0.050 Uiso 1 1 calc R
C21 C 0.6594(3) 0.4603(2) 0.47640(16) 0.0389(7) Uani 1 1 d .
H21 H 0.6382 0.4327 0.5185 0.047 Uiso 1 1 calc R
C22 C 0.6351(2) 0.55501(19) 0.46298(14) 0.0319(6) Uani 1 1 d .
H22 H 0.5966 0.5916 0.4955 0.038 Uiso 1 1 calc R
C23 C 0.4436(2) 1.0115(2) 0.16169(14) 0.0293(6) Uani 1 1 d .
C24 C 0.4905(3) 1.0910(2) 0.19403(16) 0.0402(7) Uani 1 1 d .
H24 H 0.5069 1.0904 0.2424 0.048 Uiso 1 1 calc R
C25 C 0.5136(3) 1.1718(2) 0.15574(19) 0.0490(8) Uani 1 1 d .
H25 H 0.5451 1.2257 0.1781 0.059 Uiso 1 1 calc R
C26 C 0.4900(3) 1.1723(3) 0.08493(18) 0.0476(8) Uani 1 1 d .
H26 H 0.5057 1.2268 0.0588 0.057 Uiso 1 1 calc R
C27 C 0.4438(3) 1.0943(3) 0.05207(17) 0.0527(9) Uani 1 1 d .
H27 H 0.4281 1.0954 0.0036 0.063 Uiso 1 1 calc R
C28 C 0.4200(3) 1.0133(3) 0.08993(16) 0.0451(8) Uani 1 1 d .
H28 H 0.3881 0.9599 0.0672 0.054 Uiso 1 1 calc R
C29 C 0.2700(2) 0.87014(19) 0.18891(13) 0.0273(5) Uani 1 1 d .
C30 C 0.2417(2) 0.7748(2) 0.18967(14) 0.0331(6) Uani 1 1 d .
H30 H 0.2986 0.7291 0.1999 0.040 Uiso 1 1 calc R
C31 C 0.1289(3) 0.7469(2) 0.17534(16) 0.0402(7) Uani 1 1 d .
H31 H 0.1098 0.6822 0.1749 0.048 Uiso 1 1 calc R
C32 C 0.0447(2) 0.8139(2) 0.16175(16) 0.0405(7) Uani 1 1 d .
H32 H -0.0315 0.7947 0.1523 0.049 Uiso 1 1 calc R
C33 C 0.0722(2) 0.9091(2) 0.16193(16) 0.0408(7) Uani 1 1 d .
H33 H 0.0144 0.9546 0.1531 0.049 Uiso 1 1 calc R
C34 C 0.1845(2) 0.9378(2) 0.17511(15) 0.0342(6) Uani 1 1 d .
H34 H 0.2032 1.0025 0.1748 0.041 Uiso 1 1 calc R

loop_
_atom_site_aniso_label
_atom_site_aniso_U_11
_atom_site_aniso_U_22
_atom_site_aniso_U_33
_atom_site_aniso_U_23
_atom_site_aniso_U_13
_atom_site_aniso_U_12
Fe1 0.02661(19) 0.02294(19) 0.02172(18) 0.00061(14) 0.00247(14) 0.00470(14)
Co1 0.02611(18) 0.02484(18) 0.02099(17) -0.00134(13) 0.00107(13) 0.00130(13)
P1 0.0216(3) 0.0199(3) 0.0213(3) -0.0017(2) -0.0029(2) 0.0002(2)
P2 0.0225(3) 0.0265(3) 0.0226(3) 0.0012(2) -0.0013(2) 0.0033(2)
Cl1 0.0606(5) 0.0480(5) 0.0553(5) -0.0024(4) 0.0353(4) 0.0056(4)
Cl2 0.0383(4) 0.0300(4) 0.0439(4) 0.0010(3) -0.0066(3) -0.0075(3)
O1 0.0277(9) 0.0299(10) 0.0220(8) -0.0025(7) -0.0016(7) -0.0009(7)
O2 0.0292(9) 0.0320(10) 0.0310(9) -0.0007(8) -0.0006(7) 0.0076(8)
C1 0.0283(12) 0.0196(12) 0.0237(12) 0.0014(9) 0.0011(9) 0.0021(10)
C2 0.0409(15) 0.0296(14) 0.0214(12) 0.0033(10) 0.0031(11) 0.0065(11)
C3 0.0467(17) 0.0387(17) 0.0362(15) 0.0088(12) 0.0191(13) 0.0103(13)
C4 0.0295(14) 0.0345(15) 0.0486(17) 0.0086(13) 0.0078(12) 0.0012(12)
C5 0.0253(12) 0.0243(13) 0.0307(13) 0.0011(10) -0.0004(10) -0.0023(10)
C6 0.0279(12) 0.0216(12) 0.0261(12) 0.0031(10) -0.0005(10) 0.0014(10)
C7 0.0370(15) 0.0298(14) 0.0312(14) 0.0043(11) 0.0008(11) 0.0122(12)
C8 0.064(2) 0.0282(15) 0.0300(14) -0.0011(11) 0.0035(13) 0.0163(14)
C9 0.0562(18) 0.0240(14) 0.0325(14) -0.0016(11) -0.0097(13) -0.0021(13)
C10 0.0317(13) 0.0247(13) 0.0304(13) 0.0063(10) -0.0028(11) -0.0031(10)
C11 0.0256(12) 0.0245(13) 0.0275(12) -0.0054(10) -0.0061(10) -0.0006(10)
C12 0.0428(17) 0.0392(17) 0.0385(16) 0.0080(13) -0.0123(13) -0.0128(13)
C13 0.080(3) 0.056(2) 0.062(2) 0.0135(18) -0.021(2) -0.046(2)
C14 0.074(3) 0.068(3) 0.057(2) -0.0074(19) -0.0183(19) -0.045(2)
C15 0.0540(19) 0.058(2) 0.0292(15) -0.0075(14) -0.0101(13) -0.0178(16)
C16 0.0339(14) 0.0345(15) 0.0297(13) -0.0027(11) -0.0032(11) -0.0071(12)
C17 0.0193(11) 0.0202(12) 0.0335(13) -0.0014(10) -0.0038(10) 0.0001(9)
C18 0.0273(13) 0.0290(14) 0.0379(14) -0.0015(11) 0.0008(11) 0.0006(11)
C19 0.0291(14) 0.0320(15) 0.062(2) -0.0083(14) 0.0024(13) 0.0062(12)
C20 0.0326(15) 0.0239(14) 0.067(2) 0.0063(14) -0.0074(14) 0.0034(11)
C21 0.0391(15) 0.0322(15) 0.0446(17) 0.0106(13) -0.0063(13) -0.0033(12)
C22 0.0318(14) 0.0307(14) 0.0329(14) 0.0028(11) -0.0023(11) 0.0016(11)
C23 0.0226(12) 0.0346(15) 0.0311(13) 0.0060(11) 0.0043(10) 0.0060(10)
C24 0.0510(18) 0.0334(16) 0.0365(15) 0.0034(12) 0.0060(13) 0.0013(13)
C25 0.056(2) 0.0340(17) 0.058(2) 0.0078(15) 0.0123(16) 0.0010(15)
C26 0.0315(15) 0.052(2) 0.060(2) 0.0265(17) 0.0104(14) 0.0055(14)
C27 0.0383(17) 0.082(3) 0.0375(17) 0.0274(17) -0.0036(13) -0.0052(17)
C28 0.0405(17) 0.058(2) 0.0362(16) 0.0105(14) -0.0073(13) -0.0114(15)
C29 0.0236(12) 0.0344(14) 0.0237(12) 0.0005(10) -0.0011(9) 0.0015(10)
C30 0.0315(14) 0.0350(15) 0.0324(14) -0.0008(11) -0.0026(11) 0.0052(11)
C31 0.0442(17) 0.0330(15) 0.0436(17) -0.0014(13) 0.0016(13) -0.0084(13)
C32 0.0265(14) 0.0516(19) 0.0431(16) -0.0055(14) -0.0011(12) -0.0066(13)
C33 0.0269(14) 0.0444(18) 0.0503(18) -0.0036(14) -0.0062(12) 0.0089(12)
C34 0.0293(13) 0.0312(15) 0.0415(15) -0.0021(12) -0.0047(11) 0.0019(11)

loop_
_atom_type_symbol
_atom_type_description
_atom_type_scat_dispersion_real
_atom_type_scat_dispersion_imag
_atom_type_scat_source
C C 0.0033 0.0016 'International Tables Vol C Tables 4.2.6.8 and 6.1.1.4'
H H 0.0000 0.0000 'International Tables Vol C Tables 4.2.6.8 and 6.1.1.4'
O O 0.0106 0.0060 'International Tables Vol C Tables 4.2.6.8 and 6.1.1.4'
P P 0.1023 0.0942 'International Tables Vol C Tables 4.2.6.8 and 6.1.1.4'
Cl Cl 0.1484 0.1585 'International Tables Vol C Tables 4.2.6.8 and 6.1.1.4'
Fe Fe 0.3463 0.8444 'International Tables Vol C Tables 4.2.6.8 and 6.1.1.4'
Co Co 0.3494 0.9721 'International Tables Vol C Tables 4.2.6.8 and 6.1.1.4'

loop_
_geom_angle_atom_site_label_1
_geom_angle_atom_site_label_2
_geom_angle_atom_site_label_3
_geom_angle
C1 Fe1 C6 125.60(10)
C1 Fe1 C2 41.38(10)
C6 Fe1 C2 161.92(11)
C1 Fe1 C7 162.04(10)
C6 Fe1 C7 41.27(10)
C2 Fe1 C7 154.73(11)
C1 Fe1 C10 109.38(10)
C6 Fe1 C10 41.04(10)
C2 Fe1 C10 124.07(11)
C7 Fe1 C10 68.79(11)
C1 Fe1 C8 156.76(11)
C6 Fe1 C8 68.64(11)
C2 Fe1 C8 119.46(11)
C7 Fe1 C8 40.57(11)
C10 Fe1 C8 67.97(12)
C1 Fe1 C5 41.25(9)
C6 Fe1 C5 109.63(10)
C2 Fe1 C5 68.94(10)
C7 Fe1 C5 124.20(11)
C10 Fe1 C5 125.42(11)
C8 Fe1 C5 158.98(12)
C1 Fe1 C3 68.61(11)
C6 Fe1 C3 157.38(12)
C2 Fe1 C3 40.20(12)
C7 Fe1 C3 119.93(12)
C10 Fe1 C3 158.52(12)
C8 Fe1 C3 105.01(12)
C5 Fe1 C3 68.13(11)
C1 Fe1 C4 68.69(11)
C6 Fe1 C4 123.10(11)
C2 Fe1 C4 68.26(12)
C7 Fe1 C4 106.71(12)
C10 Fe1 C4 160.42(11)
C8 Fe1 C4 121.80(13)
C5 Fe1 C4 40.28(11)
C3 Fe1 C4 40.50(13)
C1 Fe1 C9 122.68(11)
C6 Fe1 C9 68.56(10)
C2 Fe1 C9 106.37(11)
C7 Fe1 C9 68.29(12)
C10 Fe1 C9 40.32(11)
C8 Fe1 C9 40.23(13)
C5 Fe1 C9 160.29(12)
C3 Fe1 C9 121.41(12)
C4 Fe1 C9 157.47(12)
O1 Co1 O2 99.11(7)
O1 Co1 Cl1 105.30(6)
O2 Co1 Cl1 119.36(6)
O1 Co1 Cl2 113.21(6)
O2 Co1 Cl2 108.70(6)
Cl1 Co1 Cl2 110.70(3)
O1 P1 C1 112.90(11)
O1 P1 C17 111.33(11)
C1 P1 C17 106.92(12)
O1 P1 C11 109.11(11)
C1 P1 C11 107.81(12)
C17 P1 C11 108.62(11)
O2 P2 C6 114.24(11)
O2 P2 C29 111.75(12)
C6 P2 C29 107.33(12)
O2 P2 C23 111.16(11)
C6 P2 C23 104.01(12)
C29 P2 C23 107.87(12)
P1 O1 Co1 143.38(11)
P2 O2 Co1 155.11(12)
C2 C1 C5 107.1(2)
C2 C1 P1 129.3(2)
C5 C1 P1 123.49(19)
C2 C1 Fe1 69.50(14)
C5 C1 Fe1 70.13(14)
P1 C1 Fe1 123.07(13)
C3 C2 C1 108.1(2)
C3 C2 Fe1 70.48(16)
C1 C2 Fe1 69.11(14)
C2 C3 C4 108.8(3)
C2 C3 Fe1 69.32(16)
C4 C3 Fe1 70.16(16)
C5 C4 C3 108.0(3)
C5 C4 Fe1 69.43(15)
C3 C4 Fe1 69.33(17)
C4 C5 C1 108.0(2)
C4 C5 Fe1 70.28(16)
C1 C5 Fe1 68.62(14)
C10 C6 C7 107.3(2)
C10 C6 P2 124.76(19)
C7 C6 P2 127.36(19)
C10 C6 Fe1 69.93(14)
C7 C6 Fe1 69.62(14)
P2 C6 Fe1 132.27(14)
C8 C7 C6 107.5(2)
C8 C7 Fe1 70.01(15)
C6 C7 Fe1 69.11(14)
C9 C8 C7 108.9(3)
C9 C8 Fe1 70.43(16)
C7 C8 Fe1 69.42(16)
C8 C9 C10 107.9(2)
C8 C9 Fe1 69.34(17)
C10 C9 Fe1 69.20(15)
C9 C10 C6 108.3(2)
C9 C10 Fe1 70.48(16)
C6 C10 Fe1 69.03(14)
C12 C11 C16 120.0(2)
C12 C11 P1 118.0(2)
C16 C11 P1 122.0(2)
C13 C12 C11 119.8(3)
C12 C13 C14 119.7(3)
C15 C14 C13 120.9(3)
C14 C15 C16 120.0(3)
C15 C16 C11 119.6(3)
C18 C17 C22 120.2(2)
C18 C17 P1 118.6(2)
C22 C17 P1 121.2(2)
C19 C18 C17 119.6(3)
C20 C19 C18 120.0(3)
C19 C20 C21 120.7(3)
C20 C21 C22 120.1(3)
C21 C22 C17 119.3(3)
C24 C23 C28 119.0(3)
C24 C23 P2 121.7(2)
C28 C23 P2 119.2(2)
C23 C24 C25 120.7(3)
C26 C25 C24 119.5(3)
C27 C26 C25 120.6(3)
C26 C27 C28 120.4(3)
C27 C28 C23 119.8(3)
C30 C29 C34 119.8(2)
C30 C29 P2 119.1(2)
C34 C29 P2 121.0(2)
C29 C30 C31 119.8(3)
C32 C31 C30 120.2(3)
C31 C32 C33 120.2(3)
C32 C33 C34 120.1(3)
C33 C34 C29 119.8(3)

loop_
_geom_bond_atom_site_label_1
_geom_bond_atom_site_label_2
_geom_bond_distance
Fe1 C1 2.027(2)
Fe1 C6 2.032(2)
Fe1 C2 2.033(3)
Fe1 C7 2.039(3)
Fe1 C10 2.044(3)
Fe1 C8 2.047(3)
Fe1 C5 2.048(3)
Fe1 C3 2.048(3)
Fe1 C4 2.059(3)
Fe1 C9 2.061(3)
Co1 O1 1.9753(16)
Co1 O2 1.9859(18)
Co1 Cl1 2.2370(8)
Co1 Cl2 2.2489(8)
P1 O1 1.4992(17)
P1 C1 1.779(3)
P1 C17 1.793(2)
P1 C11 1.798(2)
P2 O2 1.5070(19)
P2 C6 1.781(3)
P2 C29 1.795(3)
P2 C23 1.802(3)
C1 C2 1.435(3)
C1 C5 1.436(3)
C2 C3 1.402(4)
C3 C4 1.422(4)
C4 C5 1.414(4)
C6 C10 1.429(3)
C6 C7 1.435(4)
C7 C8 1.417(4)
C8 C9 1.413(5)
C9 C10 1.415(4)
C11 C12 1.384(4)
C11 C16 1.393(4)
C12 C13 1.380(4)
C13 C14 1.383(5)
C14 C15 1.363(5)
C15 C16 1.381(4)
C17 C18 1.390(4)
C17 C22 1.399(4)
C18 C19 1.388(4)
C19 C20 1.379(4)
C20 C21 1.381(4)
C21 C22 1.388(4)
C23 C24 1.383(4)
C23 C28 1.392(4)
C24 C25 1.390(4)
C25 C26 1.374(5)
C26 C27 1.368(5)
C27 C28 1.388(5)
C29 C30 1.386(4)
C29 C34 1.397(4)
C30 C31 1.389(4)
C31 C32 1.379(4)
C32 C33 1.381(4)
C33 C34 1.384(4)
